data_4511497
loop_
_publ_author_name
'Li, Hao-Hong'
'Chen, Zhi-Rong'
'Li, Jun-Qian'
'Huang, Chang-Cang'
'Zhang, Yong-Fan'
'Jia, Gui-Xiao'

_publ_section_title
;
 Role of Spacers and Substituents in the Self-Assembly Process:&#x2009;
 Syntheses and Characterization of Three Novel Silver(I)/Iodine Polymers
;
_journal_issue 8
_journal_name_full 'Crystal Growth &amp; Design'
_journal_page_first 1813
_journal_paper_doi 10.1021/cg060123g
_journal_volume 6
_journal_year 2006
_chemical_formula_sum 'C18 H42 Ag5 I7 N2'
_chemical_formula_weight 1714.19
_chemical_name_systematic
;
 ?
;
_space_group_IT_number 60
_symmetry_cell_setting orthorhombic
_symmetry_space_group_name_Hall '-P 2n 2ab'
_symmetry_space_group_name_H-M 'P b c n'
_atom_sites_solution_hydrogens geom
_atom_sites_solution_primary direct
_atom_sites_solution_secondary difmap
_audit_creation_method SHELXL-97
_cell_angle_alpha 90.00
_cell_angle_beta 90.00
_cell_angle_gamma 90.00
_cell_formula_units_Z 8
_cell_length_a 20.2499(7)
_cell_length_b 12.9941(4)
_cell_length_c 28.9782(10)
_cell_measurement_reflns_used 25
_cell_measurement_temperature 293(2)
_cell_measurement_theta_max 18
_cell_measurement_theta_min 12
_cell_volume 7625.0(4)
_computing_cell_refinement 'TEXRAY software'
_computing_data_collection 'TEXRAY software (Molecular Structure Corporation, 1999)'
_computing_data_reduction 'TEXSAN (Molecular Structure Corporation, 1999)'
_computing_molecular_graphics 'ORTEX (P.McArdle, 1995)'
_computing_publication_material 'SHELXL-97/2 (Sheldrick,1997)')'
_computing_structure_refinement 'SHELXL-97 (Sheldrick, 1997)'
_computing_structure_solution 'SHELXS-97 (Sheldrick, 1997)'
_diffrn_ambient_temperature 293(2)
_diffrn_detector_area_resol_mean None
_diffrn_measured_fraction_theta_full 0.999
_diffrn_measured_fraction_theta_max 0.999
_diffrn_measurement_device_type 'Rigaku Weissenberg IP'
_diffrn_measurement_method 'scintillation counter'
_diffrn_radiation_monochromator graphite
_diffrn_radiation_source 'rotor target'
_diffrn_radiation_type MoK\a
_diffrn_radiation_wavelength 0.71073
_diffrn_reflns_av_R_equivalents 0.0000
_diffrn_reflns_av_sigmaI/netI 0.0852
_diffrn_reflns_limit_h_max 26
_diffrn_reflns_limit_h_min 0
_diffrn_reflns_limit_k_max 16
_diffrn_reflns_limit_k_min 0
_diffrn_reflns_limit_l_max 0
_diffrn_reflns_limit_l_min -37
_diffrn_reflns_number 8734
_diffrn_reflns_theta_full 27.48
_diffrn_reflns_theta_max 27.48
_diffrn_reflns_theta_min 2.33
_diffrn_standards_decay_% 'not measured'
_diffrn_standards_interval_count 'not measured'
_diffrn_standards_interval_time 'not measured'
_diffrn_standards_number None
_exptl_absorpt_coefficient_mu 8.203
_exptl_absorpt_correction_T_max 0.440
_exptl_absorpt_correction_T_min 0.389
_exptl_absorpt_correction_type multi-scan
_exptl_absorpt_process_details 'TEXRAY software (Molecular Structure Corporation, 1999)'
_exptl_crystal_colour Yellow
_exptl_crystal_density_diffrn 2.987
_exptl_crystal_density_method 'not measured'
_exptl_crystal_description Parallelepiped
_exptl_crystal_F_000 6160
_exptl_crystal_size_max 0.50
_exptl_crystal_size_mid 0.10
_exptl_crystal_size_min 0.10
_refine_diff_density_max 1.302
_refine_diff_density_min -0.918
_refine_diff_density_rms 0.128
_refine_ls_extinction_method none
_refine_ls_goodness_of_fit_ref 0.739
_refine_ls_hydrogen_treatment constr
_refine_ls_matrix_type full
_refine_ls_number_parameters 240
_refine_ls_number_reflns 8734
_refine_ls_number_restraints 0
_refine_ls_restrained_S_all 0.739
_refine_ls_R_factor_all 0.0806
_refine_ls_R_factor_gt 0.0337
_refine_ls_shift/su_max 0.167
_refine_ls_shift/su_mean 0.001
_refine_ls_structure_factor_coef Fsqd
_refine_ls_weighting_details 'calc w=1/[\s^2^(Fo^2^)+(0.0311P)^2^+0.0000P] where P=(Fo^2^+2Fc^2^)/3'
_refine_ls_weighting_scheme calc
_refine_ls_wR_factor_gt 0.0729
_refine_ls_wR_factor_ref 0.0785
_reflns_number_gt 4060
_reflns_number_total 8734
_reflns_threshold_expression >2sigma(I)
_cod_data_source_file cg060123gsi20060305_063418.cif
_cod_data_source_block dos
_cod_depositor_comments
;
The following automatic conversions were performed:
'_atom_site_symetry_multiplicity' tag replaced with
'_atom_site_symmetry_multiplicity'.

Automatic conversion script
Id: cif_correct_tags 1440 2010-10-19 06:21:57Z saulius 

The following automatic conversions were performed:

'_symmetry_cell_setting' value 'Orthorhombic' changed to
'orthorhombic' according to
/usr/data/users/saulius/automatic-downloads/retrospective/ACS/lib/dictionaries/cif_core.dic
dictionary named 'cif_core.dic' version 2.4.2 from
2011-04-26.

'_exptl_absorpt_correction_type' value 'Multi-Scan'
changed to 'multi-scan' according to
/usr/data/users/saulius/automatic-downloads/retrospective/ACS/lib/dictionaries/cif_core.dic
dictionary named 'cif_core.dic' version 2.4.2 from 2011-04-26.

Automatic conversion script
Id: cif_fix_values 2281 2013-09-26 08:29:07Z andrius 
;
_cod_original_sg_symbol_Hall -C2y
_cod_original_sg_symbol_H-M Pbcn
_cod_database_code 4511497

loop_
_symmetry_equiv_pos_as_xyz
'x, y, z'
'-x+1/2, -y+1/2, z+1/2'
'-x, y, -z+1/2'
'x+1/2, -y+1/2, -z'
'-x, -y, -z'
'x-1/2, y-1/2, -z-1/2'
'x, -y, z-1/2'
'-x-1/2, y-1/2, z'

loop_
_atom_site_label
_atom_site_type_symbol
_atom_site_fract_x
_atom_site_fract_y
_atom_site_fract_z
_atom_site_U_iso_or_equiv
_atom_site_adp_type
_atom_site_occupancy
_atom_site_symmetry_multiplicity
_atom_site_calc_flag
_atom_site_refinement_flags
I1 I 0.05789(3) 0.88952(4) 0.318204(16) 0.05527(14) Uani 1 1 d .
I2 I -0.00608(3) 1.10832(4) 0.430454(17) 0.06384(15) Uani 1 1 d .
I3 I 0.15191(3) 0.83847(5) 0.452925(18) 0.06793(16) Uani 1 1 d .
I4 I -0.07985(3) 0.77546(4) 0.434224(19) 0.06368(15) Uani 1 1 d .
I5 I 0.15924(3) 1.01370(4) 0.185077(18) 0.06435(15) Uani 1 1 d .
I6 I 0.07090(3) 0.54309(5) 0.37038(2) 0.0798(2) Uani 1 1 d .
I7 I 0.11240(3) 0.64777(4) 0.218324(19) 0.07076(17) Uani 1 1 d .
Ag1 Ag 0.07773(4) 0.85773(6) 0.21826(3) 0.0857(2) Uani 1 1 d .
Ag2 Ag 0.02466(4) 0.91044(5) 0.47186(2) 0.0751(2) Uani 1 1 d .
Ag3 Ag 0.05293(4) 0.74417(6) 0.40012(2) 0.0818(2) Uani 1 1 d .
Ag4 Ag -0.06444(4) 0.94999(6) 0.37825(2) 0.0868(2) Uani 1 1 d .
Ag5 Ag 0.02751(4) 0.66455(6) 0.29841(2) 0.0896(2) Uani 1 1 d .
N1 N 0.1674(3) 0.6193(4) 0.58449(18) 0.0465(14) Uani 1 1 d .
N2 N 0.1775(3) 0.2278(5) 0.3399(2) 0.0604(17) Uani 1 1 d .
C1 C 0.2469(4) 0.7397(7) 0.6269(3) 0.073(2) Uani 1 1 d .
H1A H 0.2594 0.8107 0.6296 0.156(10) Uiso 1 1 calc R
H1B H 0.2844 0.6999 0.6173 0.156(10) Uiso 1 1 calc R
H1C H 0.2316 0.7151 0.6563 0.156(10) Uiso 1 1 calc R
C2 C 0.1919(4) 0.7291(5) 0.5913(3) 0.058(2) Uani 1 1 d .
H2A H 0.1549 0.7717 0.6008 0.181(11) Uiso 1 1 calc R
H2B H 0.2076 0.7552 0.5620 0.181(11) Uiso 1 1 calc R
C3 C 0.2480(5) 0.5831(9) 0.5177(3) 0.108(4) Uani 1 1 d .
H3A H 0.2817 0.5360 0.5080 0.156(10) Uiso 1 1 calc R
H3B H 0.2663 0.6511 0.5200 0.156(10) Uiso 1 1 calc R
H3C H 0.2126 0.5831 0.4957 0.156(10) Uiso 1 1 calc R
C4 C 0.2215(4) 0.5499(6) 0.5650(3) 0.070(2) Uani 1 1 d .
H4A H 0.2042 0.4804 0.5625 0.181(11) Uiso 1 1 calc R
H4B H 0.2579 0.5482 0.5868 0.181(11) Uiso 1 1 calc R
C5 C 0.0970(4) 0.6316(7) 0.6570(3) 0.084(3) Uani 1 1 d .
H5A H 0.0874 0.5964 0.6853 0.156(10) Uiso 1 1 calc R
H5B H 0.0571 0.6387 0.6393 0.156(10) Uiso 1 1 calc R
H5C H 0.1146 0.6985 0.6637 0.156(10) Uiso 1 1 calc R
C6 C 0.1466(4) 0.5708(6) 0.6297(2) 0.067(2) Uani 1 1 d .
H6A H 0.1282 0.5034 0.6233 0.181(11) Uiso 1 1 calc R
H6B H 0.1856 0.5610 0.6486 0.181(11) Uiso 1 1 calc R
C7 C 0.1091(4) 0.6281(6) 0.5516(2) 0.057(2) Uani 1 1 d .
H7A H 0.1234 0.6641 0.5241 0.181(11) Uiso 1 1 calc R
H7B H 0.0751 0.6695 0.5662 0.181(11) Uiso 1 1 calc R
C8 C 0.0789(4) 0.5246(6) 0.5374(3) 0.064(2) Uani 1 1 d .
H8A H 0.0671 0.4848 0.5645 0.181(11) Uiso 1 1 calc R
H8B H 0.1102 0.4852 0.5192 0.181(11) Uiso 1 1 calc R
C9 C 0.0163(4) 0.5495(5) 0.5083(2) 0.058(2) Uani 1 1 d .
H9A H -0.0147 0.5885 0.5269 0.181(11) Uiso 1 1 calc R
H9B H 0.0286 0.5914 0.4819 0.181(11) Uiso 1 1 calc R
C10 C 0.1579(6) 0.2918(10) 0.4216(4) 0.1495(17) Uiso 1 1 d .
H10A H 0.1713 0.3447 0.4427 0.156(10) Uiso 1 1 calc R
H10B H 0.1690 0.2257 0.4341 0.156(10) Uiso 1 1 calc R
H10C H 0.1110 0.2958 0.4168 0.156(10) Uiso 1 1 calc R
C11 C 0.1931(7) 0.3066(11) 0.3759(4) 0.1495(17) Uiso 1 1 d .
H11A H 0.1818 0.3740 0.3638 0.181(11) Uiso 1 1 calc R
H11B H 0.2404 0.3060 0.3814 0.181(11) Uiso 1 1 calc R
C12 C 0.2357(7) 0.0862(10) 0.3757(4) 0.1495(17) Uiso 1 1 d .
H12A H 0.2315 0.0145 0.3831 0.156(10) Uiso 1 1 calc R
H12B H 0.2419 0.1249 0.4036 0.156(10) Uiso 1 1 calc R
H12C H 0.2731 0.0961 0.3559 0.156(10) Uiso 1 1 calc R
C13 C 0.1788(7) 0.1198(10) 0.3535(5) 0.1495(17) Uiso 1 1 d .
H13A H 0.1415 0.1070 0.3736 0.181(11) Uiso 1 1 calc R
H13B H 0.1727 0.0782 0.3260 0.181(11) Uiso 1 1 calc R
C14 C 0.2306(7) 0.3430(9) 0.2796(4) 0.1495(17) Uiso 1 1 d .
H14A H 0.2636 0.3458 0.2558 0.156(10) Uiso 1 1 calc R
H14B H 0.2419 0.3903 0.3038 0.156(10) Uiso 1 1 calc R
H14C H 0.1885 0.3613 0.2668 0.156(10) Uiso 1 1 calc R
C15 C 0.2273(7) 0.2369(11) 0.2987(4) 0.1495(17) Uiso 1 1 d .
H15A H 0.2709 0.2166 0.3091 0.181(11) Uiso 1 1 calc R
H15B H 0.2140 0.1898 0.2744 0.181(11) Uiso 1 1 calc R
C16 C 0.1094(7) 0.2470(11) 0.3235(5) 0.1495(17) Uiso 1 1 d .
H16A H 0.0801 0.2234 0.3479 0.181(11) Uiso 1 1 calc R
H16B H 0.1043 0.3212 0.3220 0.181(11) Uiso 1 1 calc R
C17 C 0.0841(7) 0.2083(11) 0.2826(5) 0.1495(17) Uiso 1 1 d .
H17A H 0.0944 0.1354 0.2823 0.181(11) Uiso 1 1 calc R
H17B H 0.1097 0.2392 0.2580 0.181(11) Uiso 1 1 calc R
C18 C 0.0174(7) 0.2172(10) 0.2697(4) 0.1495(17) Uiso 1 1 d .
H18A H -0.0038 0.1634 0.2876 0.181(11) Uiso 1 1 calc R
H18B H 0.0040 0.2811 0.2843 0.181(11) Uiso 1 1 calc R

loop_
_atom_site_aniso_label
_atom_site_aniso_U_11
_atom_site_aniso_U_22
_atom_site_aniso_U_33
_atom_site_aniso_U_23
_atom_site_aniso_U_13
_atom_site_aniso_U_12
I1 0.0605(3) 0.0588(3) 0.0464(2) -0.0024(2) 0.0065(2) -0.0057(3)
I2 0.0730(4) 0.0627(3) 0.0559(3) -0.0065(3) 0.0053(3) 0.0084(3)
I3 0.0477(3) 0.0942(4) 0.0620(3) -0.0036(3) 0.0029(3) 0.0114(3)
I4 0.0523(3) 0.0661(3) 0.0727(3) 0.0054(3) -0.0031(3) 0.0008(3)
I5 0.0646(4) 0.0680(3) 0.0605(3) -0.0040(3) 0.0057(3) -0.0068(3)
I6 0.0977(5) 0.0609(3) 0.0808(4) 0.0013(3) 0.0022(3) 0.0257(3)
I7 0.0679(4) 0.0698(3) 0.0745(3) -0.0138(3) 0.0127(3) 0.0042(3)
Ag1 0.0928(6) 0.0828(5) 0.0815(5) 0.0142(4) 0.0015(4) -0.0073(4)
Ag2 0.0714(5) 0.0845(5) 0.0693(4) -0.0158(4) 0.0030(4) 0.0216(4)
Ag3 0.0877(6) 0.0764(5) 0.0812(5) -0.0145(4) -0.0004(4) 0.0088(4)
Ag4 0.1000(6) 0.0913(5) 0.0691(4) 0.0037(4) -0.0129(4) -0.0039(5)
Ag5 0.0947(6) 0.0967(5) 0.0773(5) 0.0080(4) -0.0030(4) 0.0034(5)
N1 0.043(4) 0.048(3) 0.049(3) -0.001(3) -0.007(3) 0.003(3)
N2 0.041(4) 0.061(4) 0.079(4) -0.015(4) -0.017(3) 0.007(3)
C1 0.048(5) 0.080(6) 0.090(6) -0.023(5) -0.013(5) 0.000(5)
C2 0.059(5) 0.051(4) 0.063(5) 0.003(4) -0.003(4) -0.011(4)
C3 0.072(7) 0.145(10) 0.106(7) -0.040(7) 0.040(7) -0.003(7)
C4 0.050(5) 0.081(6) 0.079(5) -0.017(5) -0.004(4) 0.020(5)
C5 0.083(7) 0.094(7) 0.075(6) 0.006(5) 0.022(5) -0.009(6)
C6 0.083(6) 0.067(5) 0.051(5) 0.015(4) 0.005(5) -0.003(5)
C7 0.050(5) 0.066(5) 0.054(4) 0.002(4) -0.015(4) 0.004(4)
C8 0.059(5) 0.050(5) 0.083(6) -0.010(4) -0.030(4) 0.005(4)
C9 0.063(6) 0.058(5) 0.053(4) -0.002(4) -0.013(4) 0.000(4)

loop_
_atom_type_symbol
_atom_type_description
_atom_type_scat_dispersion_real
_atom_type_scat_dispersion_imag
_atom_type_scat_source
C C 0.0033 0.0016 'International Tables Vol C Tables 4.2.6.8 and 6.1.1.4'
H H 0.0000 0.0000 'International Tables Vol C Tables 4.2.6.8 and 6.1.1.4'
N N 0.0061 0.0033 'International Tables Vol C Tables 4.2.6.8 and 6.1.1.4'
Ag Ag -0.8971 1.1015 'International Tables Vol C Tables 4.2.6.8 and 6.1.1.4'
I I -0.4742 1.8119 'International Tables Vol C Tables 4.2.6.8 and 6.1.1.4'

loop_
_geom_angle_atom_site_label_1
_geom_angle_atom_site_label_2
_geom_angle_atom_site_label_3
_geom_angle
_geom_angle_site_symmetry_1
_geom_angle_site_symmetry_3
Ag1 I1 Ag1 75.96(3) . 3
Ag1 I1 Ag3 133.20(3) . .
Ag1 I1 Ag3 99.27(3) 3 .
Ag1 I1 Ag5 73.03(2) . .
Ag1 I1 Ag5 67.20(2) 3 .
Ag3 I1 Ag5 62.79(2) . .
Ag1 I1 Ag4 133.52(3) . .
Ag1 I1 Ag4 60.05(2) 3 .
Ag3 I1 Ag4 72.24(2) . .
Ag5 I1 Ag4 100.73(3) . .
Ag4 I2 Ag2 114.44(3) . 5_576
Ag4 I2 Ag2 70.42(2) . .
Ag2 I2 Ag2 62.93(2) 5_576 .
Ag2 I3 Ag3 66.07(2) . .
Ag4 I4 Ag3 79.21(3) . .
Ag4 I4 Ag2 69.77(2) . .
Ag3 I4 Ag2 62.89(2) . .
Ag4 I5 Ag1 66.56(3) 3 .
Ag5 I6 Ag3 69.78(3) . .
Ag1 I7 Ag5 71.44(3) . 3
Ag1 I7 Ag5 77.27(3) . .
Ag5 I7 Ag5 62.99(3) 3 .
I5 Ag1 I7 123.86(3) . .
I5 Ag1 I1 108.51(3) . .
I7 Ag1 I1 99.72(3) . .
I5 Ag1 I1 108.89(3) . 3
I7 Ag1 I1 111.42(3) . 3
I1 Ag1 I1 101.75(3) . 3
I5 Ag1 Ag4 56.67(2) . 3
I7 Ag1 Ag4 113.74(3) . 3
I1 Ag1 Ag4 146.21(3) . 3
I1 Ag1 Ag4 62.51(2) 3 3
I5 Ag1 Ag5 151.43(3) . 3
I7 Ag1 Ag5 55.20(2) . 3
I1 Ag1 Ag5 99.26(3) . 3
I1 Ag1 Ag5 57.41(2) 3 3
Ag4 Ag1 Ag5 96.12(3) 3 3
I3 Ag2 I2 106.65(3) . 5_576
I3 Ag2 I2 114.36(3) . .
I2 Ag2 I2 117.07(2) 5_576 .
I3 Ag2 I4 112.88(3) . .
I2 Ag2 I4 102.70(3) 5_576 .
I2 Ag2 I4 102.67(3) . .
I3 Ag2 Ag2 132.10(4) . 5_576
I2 Ag2 Ag2 59.17(2) 5_576 5_576
I2 Ag2 Ag2 57.90(2) . 5_576
I4 Ag2 Ag2 114.87(4) . 5_576
I3 Ag2 Ag3 57.09(2) . .
I2 Ag2 Ag3 129.58(3) 5_576 .
I2 Ag2 Ag3 112.67(3) . .
I4 Ag2 Ag3 57.53(2) . .
Ag2 Ag2 Ag3 167.89(4) 5_576 .
I3 Ag2 Ag4 113.26(3) . .
I2 Ag2 Ag4 138.92(3) 5_576 .
I2 Ag2 Ag4 53.49(2) . .
I4 Ag2 Ag4 52.96(2) . .
Ag2 Ag2 Ag4 98.25(3) 5_576 .
Ag3 Ag2 Ag4 69.68(2) . .
I6 Ag3 I3 119.16(3) . .
I6 Ag3 I4 111.12(3) . .
I3 Ag3 I4 114.62(3) . .
I6 Ag3 I1 109.79(3) . .
I3 Ag3 I1 97.54(3) . .
I4 Ag3 I1 102.15(3) . .
I6 Ag3 Ag2 154.49(3) . .
I3 Ag3 Ag2 56.84(2) . .
I4 Ag3 Ag2 59.58(2) . .
I1 Ag3 Ag2 95.65(3) . .
I6 Ag3 Ag5 54.86(2) . .
I3 Ag3 Ag5 140.10(3) . .
I4 Ag3 Ag5 102.29(3) . .
I1 Ag3 Ag5 58.71(2) . .
Ag2 Ag3 Ag5 146.61(3) . .
I5 Ag4 I4 123.04(3) 3 .
I5 Ag4 I2 115.27(3) 3 .
I4 Ag4 I2 109.08(3) . .
I5 Ag4 Ag1 56.77(2) 3 3
I4 Ag4 Ag1 101.67(3) . 3
I2 Ag4 Ag1 144.70(3) . 3
I5 Ag4 I1 104.74(3) 3 .
I4 Ag4 I1 101.93(3) . .
I2 Ag4 I1 98.64(3) . .
Ag1 Ag4 I1 57.44(2) 3 .
I5 Ag4 Ag2 165.12(3) 3 .
I4 Ag4 Ag2 57.27(2) . .
I2 Ag4 Ag2 56.08(2) . .
Ag1 Ag4 Ag2 137.74(3) 3 .
I1 Ag4 Ag2 89.15(3) . .
I6 Ag5 I7 113.38(3) . 3
I6 Ag5 I7 111.94(3) . .
I7 Ag5 I7 116.28(3) 3 .
I6 Ag5 Ag5 145.09(2) . 3
I7 Ag5 Ag5 58.72(3) 3 3
I7 Ag5 Ag5 58.28(3) . 3
I6 Ag5 I1 110.05(3) . .
I7 Ag5 I1 107.65(3) 3 .
I7 Ag5 I1 95.94(3) . .
Ag5 Ag5 I1 104.469(16) 3 .
I6 Ag5 Ag3 55.35(2) . .
I7 Ag5 Ag3 109.95(3) 3 .
I7 Ag5 Ag3 132.39(4) . .
Ag5 Ag5 Ag3 157.71(3) 3 .
I1 Ag5 Ag3 58.50(2) . .
I6 Ag5 Ag1 138.17(3) . 3
I7 Ag5 Ag1 53.36(2) 3 3
I7 Ag5 Ag1 108.69(3) . 3
Ag5 Ag5 Ag1 68.20(2) 3 3
I1 Ag5 Ag1 55.39(2) . 3
Ag3 Ag5 Ag1 89.59(3) . 3
C6 N1 C7 110.9(6) . .
C6 N1 C2 111.5(5) . .
C7 N1 C2 105.3(5) . .
C6 N1 C4 105.8(6) . .
C7 N1 C4 111.7(5) . .
C2 N1 C4 111.6(6) . .
C13 N2 C16 105.4(9) . .
C13 N2 C11 118.0(9) . .
C16 N2 C11 107.7(8) . .
C13 N2 C15 105.4(9) . .
C16 N2 C15 110.0(8) . .
C11 N2 C15 110.1(8) . .
C2 C1 H1A 109.5 . .
C2 C1 H1B 109.5 . .
H1A C1 H1B 109.5 . .
C2 C1 H1C 109.5 . .
H1A C1 H1C 109.5 . .
H1B C1 H1C 109.5 . .
N1 C2 C1 114.3(6) . .
N1 C2 H2A 108.7 . .
C1 C2 H2A 108.7 . .
N1 C2 H2B 108.7 . .
C1 C2 H2B 108.7 . .
H2A C2 H2B 107.6 . .
C4 C3 H3A 109.5 . .
C4 C3 H3B 109.5 . .
H3A C3 H3B 109.5 . .
C4 C3 H3C 109.5 . .
H3A C3 H3C 109.5 . .
H3B C3 H3C 109.5 . .
N1 C4 C3 114.5(7) . .
N1 C4 H4A 108.6 . .
C3 C4 H4A 108.6 . .
N1 C4 H4B 108.6 . .
C3 C4 H4B 108.6 . .
H4A C4 H4B 107.6 . .
C6 C5 H5A 109.5 . .
C6 C5 H5B 109.5 . .
H5A C5 H5B 109.5 . .
C6 C5 H5C 109.5 . .
H5A C5 H5C 109.5 . .
H5B C5 H5C 109.5 . .
C5 C6 N1 115.0(6) . .
C5 C6 H6A 108.5 . .
N1 C6 H6A 108.5 . .
C5 C6 H6B 108.5 . .
N1 C6 H6B 108.5 . .
H6A C6 H6B 107.5 . .
N1 C7 C8 114.3(6) . .
N1 C7 H7A 108.7 . .
C8 C7 H7A 108.7 . .
N1 C7 H7B 108.7 . .
C8 C7 H7B 108.7 . .
H7A C7 H7B 107.6 . .
C7 C8 C9 106.7(6) . .
C7 C8 H8A 110.4 . .
C9 C8 H8A 110.4 . .
C7 C8 H8B 110.4 . .
C9 C8 H8B 110.4 . .
H8A C8 H8B 108.6 . .
C9 C9 C8 110.4(7) 5_566 .
C9 C9 H9A 109.6 5_566 .
C8 C9 H9A 109.6 . .
C9 C9 H9B 109.6 5_566 .
C8 C9 H9B 109.6 . .
H9A C9 H9B 108.1 . .
C11 C10 H10A 109.5 . .
C11 C10 H10B 109.5 . .
H10A C10 H10B 109.5 . .
C11 C10 H10C 109.5 . .
H10A C10 H10C 109.5 . .
H10B C10 H10C 109.5 . .
N2 C11 C10 115.0(11) . .
N2 C11 H11A 108.5 . .
C10 C11 H11A 108.5 . .
N2 C11 H11B 108.5 . .
C10 C11 H11B 108.5 . .
H11A C11 H11B 107.5 . .
C13 C12 H12A 109.5 . .
C13 C12 H12B 109.5 . .
H12A C12 H12B 109.5 . .
C13 C12 H12C 109.5 . .
H12A C12 H12C 109.5 . .
H12B C12 H12C 109.5 . .
C12 C13 N2 116.2(12) . .
C12 C13 H13A 108.2 . .
N2 C13 H13A 108.2 . .
C12 C13 H13B 108.2 . .
N2 C13 H13B 108.2 . .
H13A C13 H13B 107.4 . .
C15 C14 H14A 109.5 . .
C15 C14 H14B 109.5 . .
H14A C14 H14B 109.5 . .
C15 C14 H14C 109.5 . .
H14A C14 H14C 109.5 . .
H14B C14 H14C 109.5 . .
C14 C15 N2 112.5(11) . .
C14 C15 H15A 109.1 . .
N2 C15 H15A 109.1 . .
C14 C15 H15B 109.1 . .
N2 C15 H15B 109.1 . .
H15A C15 H15B 107.8 . .
C17 C16 N2 123.8(12) . .
C17 C16 H16A 106.4 . .
N2 C16 H16A 106.4 . .
C17 C16 H16B 106.4 . .
N2 C16 H16B 106.4 . .
H16A C16 H16B 106.4 . .
C16 C17 C18 123.5(13) . .
C16 C17 H17A 106.5 . .
C18 C17 H17A 106.5 . .
C16 C17 H17B 106.5 . .
C18 C17 H17B 106.5 . .
H17A C17 H17B 106.5 . .
C18 C18 C17 136.9(19) 3 .
C18 C18 H18A 102.9 3 .
C17 C18 H18A 102.9 . .
C18 C18 H18B 102.9 3 .
C17 C18 H18B 102.9 . .
H18A C18 H18B 105.1 . .

loop_
_geom_bond_atom_site_label_1
_geom_bond_atom_site_label_2
_geom_bond_distance
_geom_bond_site_symmetry_2
I1 Ag1 2.9528(9) .
I1 Ag1 2.9714(10) 3
I1 Ag3 3.0353(9) .
I1 Ag5 3.0418(10) .
I1 Ag4 3.1274(10) .
I2 Ag4 2.8139(9) .
I2 Ag2 2.8660(8) 5_576
I2 Ag2 2.9051(9) .
I3 Ag2 2.7954(9) .
I3 Ag3 2.8036(9) .
I4 Ag4 2.8058(9) .
I4 Ag3 2.8932(10) .
I4 Ag2 2.9572(9) .
I5 Ag4 2.7817(9) 3
I5 Ag1 2.7851(9) .
I6 Ag5 2.7589(9) .
I6 Ag3 2.7754(9) .
I7 Ag1 2.8171(10) .
I7 Ag5 2.8826(10) 3
I7 Ag5 2.8963(9) .
Ag1 I1 2.9714(10) 3
Ag1 Ag4 3.0547(10) 3
Ag1 Ag5 3.3281(11) 3
Ag2 I2 2.8660(8) 5_576
Ag2 Ag2 3.0124(12) 5_576
Ag2 Ag3 3.0523(9) .
Ag2 Ag4 3.2984(10) .
Ag3 Ag5 3.1658(10) .
Ag4 I5 2.7817(9) 3
Ag4 Ag1 3.0547(10) 3
Ag5 I7 2.8826(10) 3
Ag5 Ag5 3.0191(14) 3
Ag5 Ag1 3.3281(11) 3
N1 C6 1.514(8) .
N1 C7 1.520(8) .
N1 C2 1.523(8) .
N1 C4 1.527(9) .
N2 C13 1.458(13) .
N2 C16 1.482(15) .
N2 C11 1.494(13) .
N2 C15 1.568(13) .
C1 C2 1.525(10) .
C1 H1A 0.9600 .
C1 H1B 0.9600 .
C1 H1C 0.9600 .
C2 H2A 0.9700 .
C2 H2B 0.9700 .
C3 C4 1.534(11) .
C3 H3A 0.9600 .
C3 H3B 0.9600 .
C3 H3C 0.9600 .
C4 H4A 0.9700 .
C4 H4B 0.9700 .
C5 C6 1.502(11) .
C5 H5A 0.9600 .
C5 H5B 0.9600 .
C5 H5C 0.9600 .
C6 H6A 0.9700 .
C6 H6B 0.9700 .
C7 C8 1.534(10) .
C7 H7A 0.9700 .
C7 H7B 0.9700 .
C8 C9 1.556(9) .
C8 H8A 0.9700 .
C8 H8B 0.9700 .
C9 C9 1.525(13) 5_566
C9 H9A 0.9700 .
C9 H9B 0.9700 .
C10 C11 1.516(15) .
C10 H10A 0.9600 .
C10 H10B 0.9600 .
C10 H10C 0.9600 .
C11 H11A 0.9700 .
C11 H11B 0.9700 .
C12 C13 1.391(16) .
C12 H12A 0.9600 .
C12 H12B 0.9600 .
C12 H12C 0.9600 .
C13 H13A 0.9700 .
C13 H13B 0.9700 .
C14 C15 1.487(15) .
C14 H14A 0.9600 .
C14 H14B 0.9600 .
C14 H14C 0.9600 .
C15 H15A 0.9700 .
C15 H15B 0.9700 .
C16 C17 1.386(16) .
C16 H16A 0.9700 .
C16 H16B 0.9700 .
C17 C18 1.407(16) .
C17 H17A 0.9700 .
C17 H17B 0.9700 .
C18 C18 1.34(2) 3
C18 H18A 0.9700 .
C18 H18B 0.9700 .
